data_7107360
loop_
_publ_author_name
'Wei Zhong'
'Mingshi Xie'
'Qibai Jiang'
'Yizhi Li'
'Hong Yan'

_publ_section_title
;
 Unprecedented C-C and C-S Bond Formation via C-H Activation or Group
 Migration in the Reactions of Cp*IrS2C2B10H10 and Aryl Azides
;
_journal_name_full Chem.Commun.
_journal_page_first 2152
_journal_paper_doi 10.1039/c2cc16943f
_journal_volume 48
_journal_year 2012
_chemical_formula_sum 'C18 H28 B10 Cl2 Ir N S2'
_chemical_formula_weight 693.73
_chemical_name_systematic
;
?
;
_space_group_IT_number 2
_symmetry_cell_setting triclinic
_symmetry_space_group_name_Hall '-P 1'
_symmetry_space_group_name_H-M 'P -1'
_atom_sites_solution_hydrogens geom
_atom_sites_solution_primary direct
_atom_sites_solution_secondary difmap
_audit_creation_method SHELXL-97
_cell_angle_alpha 69.785(3)
_cell_angle_beta 73.072(3)
_cell_angle_gamma 80.042(4)
_cell_formula_units_Z 2
_cell_length_a 9.941(3)
_cell_length_b 12.283(3)
_cell_length_c 12.409(3)
_cell_measurement_temperature 296(2)
_cell_volume 1355.8(6)
_computing_structure_refinement 'SHELXL-97 (Sheldrick, 1997)'
_computing_structure_solution 'SHELXS-97 (Sheldrick, 1990)'
_diffrn_ambient_temperature 296(2)
_diffrn_measured_fraction_theta_full 0.975
_diffrn_measured_fraction_theta_max 0.975
_diffrn_radiation_monochromator graphite
_diffrn_radiation_source 'fine-focus sealed tube'
_diffrn_radiation_type MoK\a
_diffrn_radiation_wavelength 0.71073
_diffrn_reflns_av_R_equivalents 0.1215
_diffrn_reflns_av_sigmaI/netI 0.0838
_diffrn_reflns_limit_h_max 12
_diffrn_reflns_limit_h_min -10
_diffrn_reflns_limit_k_max 14
_diffrn_reflns_limit_k_min -15
_diffrn_reflns_limit_l_max 15
_diffrn_reflns_limit_l_min -14
_diffrn_reflns_number 7377
_diffrn_reflns_theta_full 26.00
_diffrn_reflns_theta_max 26.00
_diffrn_reflns_theta_min 2.15
_exptl_absorpt_coefficient_mu 5.285
_exptl_absorpt_correction_T_max 0.429
_exptl_absorpt_correction_T_min 0.312
_exptl_absorpt_correction_type multi-scan
_exptl_crystal_density_diffrn 1.699
_exptl_crystal_density_method 'not measured'
_exptl_crystal_F_000 672
_exptl_crystal_size_max 0.23
_exptl_crystal_size_mid 0.19
_exptl_crystal_size_min 0.16
_refine_diff_density_max 2.851
_refine_diff_density_min -1.819
_refine_diff_density_rms 0.176
_refine_ls_extinction_method none
_refine_ls_goodness_of_fit_ref 1.026
_refine_ls_hydrogen_treatment constr
_refine_ls_matrix_type full
_refine_ls_number_parameters 312
_refine_ls_number_reflns 5201
_refine_ls_number_restraints 0
_refine_ls_restrained_S_all 1.026
_refine_ls_R_factor_all 0.0463
_refine_ls_R_factor_gt 0.0436
_refine_ls_shift/su_max 0.001
_refine_ls_shift/su_mean 0.000
_refine_ls_structure_factor_coef Fsqd
_refine_ls_weighting_details 'calc w=1/[\s^2^(Fo^2^)+(0.0638P)^2^+0.0000P] where P=(Fo^2^+2Fc^2^)/3'
_refine_ls_weighting_scheme calc
_refine_ls_wR_factor_gt 0.1050
_refine_ls_wR_factor_ref 0.1061
_reflns_number_gt 4729
_reflns_number_total 5201
_reflns_threshold_expression >2sigma(I)
_cod_data_source_file c2cc16943f.txt
_cod_data_source_block 6
_cod_original_cell_volume 1356.0(6)
_cod_original_sg_symbol_H-M P-1
_cod_database_code 7107360

loop_
_symmetry_equiv_pos_as_xyz
'x, y, z'
'-x, -y, -z'

loop_
_atom_site_label
_atom_site_type_symbol
_atom_site_fract_x
_atom_site_fract_y
_atom_site_fract_z
_atom_site_U_iso_or_equiv
_atom_site_adp_type
_atom_site_occupancy
_atom_site_symmetry_multiplicity
_atom_site_calc_flag
_atom_site_refinement_flags
Ir1 Ir 0.65307(2) 0.793345(17) 0.662805(17) 0.03449(10) Uani 1 1 d .
S2 S 0.52005(15) 0.65530(12) 0.81880(13) 0.0358(3) Uani 1 1 d .
S1 S 0.48071(16) 0.94461(13) 0.69854(14) 0.0458(4) Uani 1 1 d .
Cl1 Cl 0.3929(3) 0.7043(2) 0.40840(18) 0.0777(6) Uani 1 1 d .
C2 C 0.3853(6) 0.7366(5) 0.9026(5) 0.0366(12) Uani 1 1 d .
C13 C 0.4514(7) 0.6713(6) 0.6195(6) 0.0418(13) Uani 1 1 d .
N1 N 0.5333(6) 0.7588(5) 0.5701(5) 0.0470(12) Uani 1 1 d .
H1 H 0.5365 0.8019 0.4983 0.056 Uiso 1 1 calc R
C1 C 0.3758(6) 0.8805(5) 0.8438(5) 0.0387(13) Uani 1 1 d .
B6 B 0.2368(7) 0.8050(6) 0.8537(6) 0.0394(14) Uani 1 1 d .
H6 H 0.2090 0.7987 0.7766 0.047 Uiso 1 1 calc R
C14 C 0.4296(6) 0.6087(5) 0.7406(5) 0.0408(13) Uani 1 1 d .
C18 C 0.3774(8) 0.6310(6) 0.5579(6) 0.0524(16) Uani 1 1 d .
C5 C 0.8464(7) 0.8040(6) 0.5225(6) 0.0473(15) Uani 1 1 d .
B5 B 0.2249(8) 0.6864(6) 0.9885(6) 0.0439(15) Uani 1 1 d .
H5 H 0.1894 0.6028 0.9981 0.053 Uiso 1 1 calc R
C6 C 0.8221(6) 0.9029(5) 0.5578(6) 0.0432(14) Uani 1 1 d .
B7 B 0.2065(7) 0.9355(6) 0.8898(6) 0.0424(15) Uani 1 1 d .
H7 H 0.1575 1.0145 0.8356 0.051 Uiso 1 1 calc R
Cl2 Cl 0.1895(4) 0.3558(3) 0.8013(3) 0.1070(11) Uani 1 1 d .
C7 C 0.8266(7) 0.8679(6) 0.6806(6) 0.0465(14) Uani 1 1 d .
C3 C 0.8534(6) 0.7459(6) 0.7181(6) 0.0479(15) Uani 1 1 d .
C15 C 0.3530(7) 0.5107(6) 0.7978(7) 0.0499(16) Uani 1 1 d .
H15 H 0.3470 0.4699 0.8775 0.060 Uiso 1 1 calc R
C4 C 0.8602(7) 0.7036(6) 0.6240(6) 0.0502(15) Uani 1 1 d .
B3 B 0.4563(8) 0.8158(7) 0.9603(6) 0.0427(15) Uani 1 1 d .
H3 H 0.5697 0.8158 0.9511 0.051 Uiso 1 1 calc R
B8 B 0.3409(8) 0.9424(7) 0.9549(7) 0.0448(16) Uani 1 1 d .
H8 H 0.3787 1.0259 0.9428 0.054 Uiso 1 1 calc R
B11 B 0.1093(7) 0.8134(7) 0.9847(6) 0.0442(16) Uani 1 1 d .
H11 H -0.0039 0.8125 0.9937 0.053 Uiso 1 1 calc R
B4 B 0.3590(8) 0.6938(7) 1.0539(6) 0.0471(17) Uani 1 1 d .
H4 H 0.4093 0.6141 1.1063 0.056 Uiso 1 1 calc R
C16 C 0.2873(9) 0.4761(7) 0.7341(8) 0.064(2) Uani 1 1 d .
C17 C 0.2998(8) 0.5364(8) 0.6144(8) 0.065(2) Uani 1 1 d .
H17 H 0.2545 0.5118 0.5720 0.078 Uiso 1 1 calc R
B12 B 0.1724(8) 0.9006(7) 1.0462(7) 0.0478(16) Uani 1 1 d .
H12 H 0.1002 0.9566 1.0943 0.057 Uiso 1 1 calc R
C8 C 0.8213(9) 0.9458(9) 0.7507(8) 0.077(3) Uani 1 1 d .
H8A H 0.9132 0.9717 0.7332 0.115 Uiso 1 1 calc R
H8B H 0.7918 0.9041 0.8337 0.115 Uiso 1 1 calc R
H8C H 0.7554 1.0118 0.7304 0.115 Uiso 1 1 calc R
B9 B 0.3293(8) 0.8253(7) 1.0895(7) 0.0484(17) Uani 1 1 d .
H9 H 0.3592 0.8320 1.1654 0.058 Uiso 1 1 calc R
B10 B 0.1840(8) 0.7451(7) 1.1080(6) 0.0477(17) Uani 1 1 d .
H10 H 0.1198 0.7002 1.1963 0.057 Uiso 1 1 calc R
C12 C 0.8050(8) 1.0304(7) 0.4819(8) 0.069(2) Uani 1 1 d .
H12A H 0.7746 1.0343 0.4139 0.104 Uiso 1 1 calc R
H12B H 0.8938 1.0640 0.4563 0.104 Uiso 1 1 calc R
H12C H 0.7361 1.0727 0.5281 0.104 Uiso 1 1 calc R
C9 C 0.8729(10) 0.6683(10) 0.8401(7) 0.085(3) Uani 1 1 d .
H9A H 0.8653 0.7158 0.8892 0.127 Uiso 1 1 calc R
H9B H 0.9643 0.6264 0.8310 0.127 Uiso 1 1 calc R
H9C H 0.8013 0.6142 0.8765 0.127 Uiso 1 1 calc R
C11 C 0.8566(11) 0.8002(11) 0.4003(7) 0.083(3) Uani 1 1 d .
H11A H 0.9525 0.8077 0.3539 0.125 Uiso 1 1 calc R
H11B H 0.7968 0.8631 0.3626 0.125 Uiso 1 1 calc R
H11C H 0.8271 0.7274 0.4064 0.125 Uiso 1 1 calc R
C10 C 0.8956(11) 0.5808(8) 0.6214(12) 0.097(3) Uani 1 1 d .
H10A H 0.8784 0.5284 0.7011 0.146 Uiso 1 1 calc R
H10B H 0.9932 0.5709 0.5817 0.146 Uiso 1 1 calc R
H10C H 0.8378 0.5645 0.5797 0.146 Uiso 1 1 calc R

loop_
_atom_site_aniso_label
_atom_site_aniso_U_11
_atom_site_aniso_U_22
_atom_site_aniso_U_33
_atom_site_aniso_U_23
_atom_site_aniso_U_13
_atom_site_aniso_U_12
Ir1 0.03523(14) 0.03269(14) 0.03536(14) -0.01224(9) -0.00679(9) -0.00250(9)
S2 0.0390(7) 0.0291(6) 0.0398(7) -0.0107(6) -0.0122(6) -0.0001(5)
S1 0.0423(8) 0.0330(7) 0.0469(8) -0.0035(6) -0.0007(6) -0.0007(6)
Cl1 0.1008(16) 0.0893(15) 0.0583(11) -0.0272(11) -0.0362(11) -0.0104(12)
C2 0.038(3) 0.032(3) 0.037(3) -0.008(2) -0.011(2) -0.001(2)
C13 0.047(3) 0.039(3) 0.046(3) -0.020(3) -0.017(3) 0.002(3)
N1 0.050(3) 0.048(3) 0.041(3) -0.008(2) -0.011(2) -0.011(2)
C1 0.038(3) 0.033(3) 0.044(3) -0.010(2) -0.011(2) -0.001(2)
B6 0.035(3) 0.039(3) 0.042(3) -0.011(3) -0.009(3) -0.002(3)
C14 0.043(3) 0.037(3) 0.046(3) -0.017(3) -0.011(3) -0.003(2)
C18 0.056(4) 0.057(4) 0.056(4) -0.029(3) -0.020(3) -0.004(3)
C5 0.041(3) 0.054(4) 0.048(4) -0.023(3) -0.005(3) -0.002(3)
B5 0.045(4) 0.040(4) 0.037(3) -0.006(3) -0.003(3) -0.006(3)
C6 0.033(3) 0.040(3) 0.050(3) -0.012(3) -0.001(2) -0.007(2)
B7 0.035(3) 0.041(4) 0.045(4) -0.012(3) -0.008(3) 0.005(3)
Cl2 0.127(2) 0.107(2) 0.1030(19) -0.0334(16) -0.0115(17) -0.0783(19)
C7 0.042(3) 0.051(4) 0.049(4) -0.019(3) -0.005(3) -0.012(3)
C3 0.037(3) 0.059(4) 0.045(3) -0.013(3) -0.010(3) -0.006(3)
C15 0.047(4) 0.047(4) 0.060(4) -0.023(3) -0.008(3) -0.011(3)
C4 0.037(3) 0.050(4) 0.059(4) -0.020(3) -0.007(3) 0.004(3)
B3 0.041(4) 0.047(4) 0.046(4) -0.020(3) -0.016(3) 0.002(3)
B8 0.045(4) 0.041(4) 0.055(4) -0.025(3) -0.014(3) 0.003(3)
B11 0.034(3) 0.049(4) 0.041(4) -0.010(3) -0.002(3) -0.003(3)
B4 0.054(4) 0.042(4) 0.038(4) -0.004(3) -0.017(3) 0.005(3)
C16 0.062(5) 0.060(5) 0.079(5) -0.031(4) -0.009(4) -0.024(4)
C17 0.063(5) 0.076(5) 0.076(5) -0.042(4) -0.019(4) -0.017(4)
B12 0.046(4) 0.051(4) 0.046(4) -0.020(3) -0.010(3) 0.003(3)
C8 0.066(5) 0.094(7) 0.093(6) -0.059(5) -0.007(5) -0.024(5)
B9 0.051(4) 0.053(4) 0.044(4) -0.020(3) -0.016(3) 0.004(3)
B10 0.053(4) 0.048(4) 0.035(3) -0.009(3) -0.005(3) -0.003(3)
C12 0.054(4) 0.052(4) 0.084(6) 0.002(4) -0.015(4) -0.012(3)
C9 0.071(5) 0.104(7) 0.063(5) 0.014(5) -0.035(5) -0.016(5)
C11 0.086(6) 0.122(9) 0.052(5) -0.053(5) 0.004(4) -0.019(6)
C10 0.079(6) 0.055(5) 0.157(11) -0.051(6) -0.020(6) 0.019(4)

loop_
_atom_type_symbol
_atom_type_description
_atom_type_scat_dispersion_real
_atom_type_scat_dispersion_imag
_atom_type_scat_source
C C 0.0033 0.0016 'International Tables Vol C Tables 4.2.6.8 and 6.1.1.4'
H H 0.0000 0.0000 'International Tables Vol C Tables 4.2.6.8 and 6.1.1.4'
B B 0.0013 0.0007 'International Tables Vol C Tables 4.2.6.8 and 6.1.1.4'
N N 0.0061 0.0033 'International Tables Vol C Tables 4.2.6.8 and 6.1.1.4'
S S 0.1246 0.1234 'International Tables Vol C Tables 4.2.6.8 and 6.1.1.4'
Cl Cl 0.1484 0.1585 'International Tables Vol C Tables 4.2.6.8 and 6.1.1.4'
Ir Ir -1.4442 7.9887 'International Tables Vol C Tables 4.2.6.8 and 6.1.1.4'

loop_
_geom_angle_atom_site_label_1
_geom_angle_atom_site_label_2
_geom_angle_atom_site_label_3
_geom_angle
N1 Ir1 C6 115.8(2)
N1 Ir1 C4 107.9(3)
C6 Ir1 C4 64.3(3)
N1 Ir1 C5 94.4(2)
C6 Ir1 C5 37.5(3)
C4 Ir1 C5 39.0(3)
N1 Ir1 C7 154.7(2)
C6 Ir1 C7 38.9(2)
C4 Ir1 C7 63.8(3)
C5 Ir1 C7 63.7(3)
N1 Ir1 C3 144.7(3)
C6 Ir1 C3 63.5(2)
C4 Ir1 C3 37.6(3)
C5 Ir1 C3 63.2(2)
C7 Ir1 C3 37.4(3)
N1 Ir1 S2 81.87(15)
C6 Ir1 S2 160.75(18)
C4 Ir1 S2 104.35(19)
C5 Ir1 S2 140.02(19)
C7 Ir1 S2 122.87(18)
C3 Ir1 S2 97.84(17)
N1 Ir1 S1 88.80(18)
C6 Ir1 S1 96.52(18)
C4 Ir1 S1 158.5(2)
C5 Ir1 S1 128.79(19)
C7 Ir1 S1 95.3(2)
C3 Ir1 S1 126.4(2)
S2 Ir1 S1 91.06(5)
C14 S2 C2 104.9(3)
C14 S2 Ir1 100.2(2)
C2 S2 Ir1 105.93(18)
C1 S1 Ir1 104.1(2)
C1 C2 B4 111.9(5)
C1 C2 B5 112.2(5)
B4 C2 B5 62.4(4)
C1 C2 B3 61.8(4)
B4 C2 B3 62.4(4)
B5 C2 B3 114.2(5)
C1 C2 B6 62.0(3)
B4 C2 B6 113.9(5)
B5 C2 B6 62.4(4)
B3 C2 B6 114.4(5)
C1 C2 S2 116.4(4)
B4 C2 S2 118.7(4)
B5 C2 S2 123.9(4)
B3 C2 S2 112.4(4)
B6 C2 S2 120.9(4)
N1 C13 C14 121.0(6)
N1 C13 C18 125.1(6)
C14 C13 C18 113.9(6)
C13 N1 Ir1 121.0(4)
C2 C1 B7 109.1(4)
C2 C1 B8 109.2(5)
B7 C1 B8 62.4(4)
C2 C1 B3 60.9(4)
B7 C1 B3 112.3(5)
B8 C1 B3 61.2(4)
C2 C1 B6 61.0(3)
B7 C1 B6 61.3(4)
B8 C1 B6 112.7(5)
B3 C1 B6 112.9(5)
C2 C1 S1 119.3(4)
B7 C1 S1 121.0(4)
B8 C1 S1 122.8(4)
B3 C1 S1 119.5(4)
B6 C1 S1 116.3(4)
C2 B6 C1 57.0(3)
C2 B6 B7 103.7(5)
C1 B6 B7 58.4(4)
C2 B6 B11 103.9(5)
C1 B6 B11 105.4(5)
B7 B6 B11 60.7(4)
C2 B6 B5 58.5(4)
C1 B6 B5 105.1(5)
B7 B6 B5 107.9(5)
B11 B6 B5 59.5(4)
C15 C14 C13 124.7(6)
C15 C14 S2 120.0(5)
C13 C14 S2 115.1(4)
C17 C18 C13 121.4(7)
C17 C18 Cl1 120.6(5)
C13 C18 Cl1 118.0(5)
C6 C5 C4 108.2(6)
C6 C5 C11 126.5(7)
C4 C5 C11 125.3(7)
C6 C5 Ir1 70.4(4)
C4 C5 Ir1 70.2(4)
C11 C5 Ir1 124.9(5)
C2 B5 B11 104.6(5)
C2 B5 B4 58.8(4)
B11 B5 B4 107.4(5)
C2 B5 B10 104.4(5)
B11 B5 B10 60.1(4)
B4 B5 B10 59.3(4)
C2 B5 B6 59.1(3)
B11 B5 B6 59.7(4)
B4 B5 B6 108.2(5)
B10 B5 B6 108.1(5)
C5 C6 C7 108.4(6)
C5 C6 C12 128.2(7)
C7 C6 C12 123.2(7)
C5 C6 Ir1 72.1(4)
C7 C6 Ir1 71.8(3)
C12 C6 Ir1 125.7(4)
C1 B7 B6 60.3(4)
C1 B7 B12 106.0(5)
B6 B7 B12 108.8(5)
C1 B7 B8 59.0(4)
B6 B7 B8 109.1(5)
B12 B7 B8 59.9(4)
C1 B7 B11 106.2(5)
B6 B7 B11 59.8(4)
B12 B7 B11 60.3(4)
B8 B7 B11 108.0(5)
C3 C7 C6 107.2(6)
C3 C7 C8 125.7(7)
C6 C7 C8 126.8(7)
C3 C7 Ir1 72.4(4)
C6 C7 Ir1 69.3(3)
C8 C7 Ir1 128.9(5)
C7 C3 C4 109.1(6)
C7 C3 C9 126.9(8)
C4 C3 C9 124.0(8)
C7 C3 Ir1 70.2(4)
C4 C3 Ir1 69.4(4)
C9 C3 Ir1 126.5(5)
C16 C15 C14 118.3(7)
C3 C4 C5 107.0(6)
C3 C4 C10 127.6(8)
C5 C4 C10 124.9(8)
C3 C4 Ir1 73.0(4)
C5 C4 Ir1 70.8(4)
C10 C4 Ir1 127.9(6)
C2 B3 C1 57.3(3)
C2 B3 B9 105.4(5)
C1 B3 B9 106.5(5)
C2 B3 B8 104.5(5)
C1 B3 B8 58.9(4)
B9 B3 B8 60.8(4)
C2 B3 B4 58.6(4)
C1 B3 B4 105.3(5)
B9 B3 B4 60.2(5)
B8 B3 B4 108.1(5)
C1 B8 B3 60.0(4)
C1 B8 B12 105.8(5)
B3 B8 B12 108.2(5)
C1 B8 B9 106.3(5)
B3 B8 B9 59.5(4)
B12 B8 B9 60.8(4)
C1 B8 B7 58.6(4)
B3 B8 B7 108.2(5)
B12 B8 B7 60.1(4)
B9 B8 B7 108.6(5)
B5 B11 B6 60.7(4)
B5 B11 B10 60.4(4)
B6 B11 B10 109.1(5)
B5 B11 B7 107.9(5)
B6 B11 B7 59.5(4)
B10 B11 B7 108.0(5)
B5 B11 B12 108.5(5)
B6 B11 B12 107.9(5)
B10 B11 B12 60.4(4)
B7 B11 B12 59.6(4)
C2 B4 B10 105.3(5)
C2 B4 B9 104.9(5)
B10 B4 B9 61.3(5)
C2 B4 B5 58.8(4)
B10 B4 B5 60.4(4)
B9 B4 B5 109.4(5)
C2 B4 B3 59.0(4)
B10 B4 B3 108.4(5)
B9 B4 B3 59.1(4)
B5 B4 B3 108.5(5)
C15 C16 C17 120.3(7)
C15 C16 Cl2 120.2(7)
C17 C16 Cl2 119.5(6)
C18 C17 C16 121.2(7)
B8 B12 B7 60.1(4)
B8 B12 B11 108.1(5)
B7 B12 B11 60.1(4)
B8 B12 B10 107.9(5)
B7 B12 B10 107.7(5)
B11 B12 B10 59.5(4)
B8 B12 B9 59.7(4)
B7 B12 B9 107.8(5)
B11 B12 B9 107.9(6)
B10 B12 B9 60.3(4)
B3 B9 B4 60.7(4)
B3 B9 B8 59.8(4)
B4 B9 B8 107.7(5)
B3 B9 B12 107.4(5)
B4 B9 B12 106.9(5)
B8 B9 B12 59.5(4)
B3 B9 B10 107.8(6)
B4 B9 B10 59.1(5)
B8 B9 B10 107.3(5)
B12 B9 B10 59.8(4)
B4 B10 B11 107.7(5)
B4 B10 B5 60.3(4)
B11 B10 B5 59.5(4)
B4 B10 B12 107.4(5)
B11 B10 B12 60.1(4)
B5 B10 B12 107.6(5)
B4 B10 B9 59.6(4)
B11 B10 B9 108.1(5)
B5 B10 B9 108.0(5)
B12 B10 B9 59.9(4)

loop_
_geom_bond_atom_site_label_1
_geom_bond_atom_site_label_2
_geom_bond_distance
Ir1 N1 2.057(5)
Ir1 C6 2.151(6)
Ir1 C4 2.166(7)
Ir1 C5 2.173(7)
Ir1 C7 2.184(6)
Ir1 C3 2.213(6)
Ir1 S2 2.3211(15)
Ir1 S1 2.3687(17)
S2 C14 1.775(6)
S2 C2 1.821(6)
S1 C1 1.779(6)
Cl1 C18 1.733(7)
C2 C1 1.660(8)
C2 B4 1.717(9)
C2 B5 1.719(9)
C2 B3 1.724(9)
C2 B6 1.730(8)
C13 N1 1.324(8)
C13 C14 1.402(9)
C13 C18 1.444(9)
C1 B7 1.711(9)
C1 B8 1.718(10)
C1 B3 1.738(9)
C1 B6 1.746(9)
B6 B7 1.763(10)
B6 B11 1.770(10)
B6 B5 1.787(9)
C14 C15 1.394(9)
C18 C17 1.367(11)
C5 C6 1.390(10)
C5 C4 1.448(9)
C5 C11 1.507(10)
B5 B11 1.765(11)
B5 B4 1.780(11)
B5 B10 1.781(11)
C6 C7 1.445(9)
C6 C12 1.533(9)
B7 B12 1.777(10)
B7 B8 1.777(10)
B7 B11 1.786(10)
Cl2 C16 1.732(7)
C7 C3 1.409(10)
C7 C8 1.485(11)
C3 C4 1.413(10)
C3 C9 1.532(9)
C15 C16 1.364(10)
C4 C10 1.497(11)
B3 B9 1.754(11)
B3 B8 1.759(10)
B3 B4 1.782(11)
B8 B12 1.773(11)
B8 B9 1.777(11)
B11 B10 1.776(10)
B11 B12 1.788(11)
B4 B10 1.763(11)
B4 B9 1.773(11)
C16 C17 1.391(12)
B12 B10 1.792(11)
B12 B9 1.795(10)
B9 B10 1.803(11)
